data_2020487
loop_
_publ_author_name
'Wu, Hong-Ming'
'Chang, Ya-Ho'
'Su, Chia-Lin'
'Lee, Gene-Hsiang'
'Hsu, Hua-Fen'

_publ_section_title
;
 A non-oxo methanolate-bridged divanadium(IV) complex with
 tris(2-sulfanidylphenyl)phosphane ligands: synthesis, structural
 characterization and magnetic investigation
;
_journal_coeditor_code YO3020
_journal_issue 5
_journal_name_full 'Acta Crystallographica Section C'
_journal_page_first 416
_journal_page_last 420
_journal_paper_doi 10.1107/S2053229616005222
_journal_volume 72
_journal_year 2016
_chemical_formula_iupac '(C24 H20 P) [V2 (C H3 O)3 (C27 H36 P S3)2], 2CH4 O'
_chemical_formula_moiety 'C24 H20 P +, C57 H81 O3 P2 S6 Si6 V2 -, 2(CH4 O) '
_chemical_formula_sum 'C83 H109 O5 P3 S6 Si6 V2'
_chemical_formula_weight 1742.39
_chemical_name_common (PPh4)[V2(PS3'')2(mu-OMe)3]
_chemical_name_systematic
;Tetraphenylphosphonium
tri-\m-methanolato-\k^6^<i>O</i>:<i>O</i>-bis({tris[2-sulfanidyl-3-(trimethylsilyl)phenyl]phosphane-\k^4^<i>P</i>,<i>S</i>,<i>S</i>',<i>S</i>''}vanadium(IV)) methanol disolvate
;
_space_group_IT_number 15
_symmetry_cell_setting monoclinic
_symmetry_space_group_name_Hall '-C 2yc'
_symmetry_space_group_name_H-M 'C 1 2/c 1'
_atom_sites_solution_hydrogens geom
_audit_creation_method ' SHELXL-97'
_cell_angle_alpha 90.00
_cell_angle_beta 100.036(2)
_cell_angle_gamma 90.00
_cell_formula_units_Z 4
_cell_length_a 18.4740(12)
_cell_length_b 25.4633(18)
_cell_length_c 19.3663(13)
_cell_measurement_reflns_used 1430
_cell_measurement_temperature 150(2)
_cell_measurement_theta_max 18.60
_cell_measurement_theta_min 2.24
_cell_volume 8970.7(11)
_computing_cell_refinement
;
SAINT (Bruker, 2004)
;
_computing_data_collection
;
APEX2 (Bruker, 2004)
;
_computing_data_reduction
;
SAINT (Bruker, 2004)
;
_computing_molecular_graphics
;
SHELXTL (Sheldrick, 2008)
;
_computing_publication_material
;
SHELXTL (Sheldrick, 2008)
;
_computing_structure_refinement
;
SHELXL97 (Sheldrick, 2008)
;
_computing_structure_solution
;
SHELXS97 (Sheldrick, 2008)
;
_diffrn_ambient_temperature 150(2)
_diffrn_measurement_device_type 'BRUKER SMART APEXCCD area detector'
_diffrn_measurement_method 'omega scans'
_diffrn_radiation_monochromator graphite
_diffrn_radiation_source 'fine-focus sealed tube'
_diffrn_radiation_type MoK\a
_diffrn_radiation_wavelength 0.71073
_diffrn_reflns_av_R_equivalents 0.0996
_diffrn_reflns_av_sigmaI/netI 0.1176
_diffrn_reflns_limit_h_max 21
_diffrn_reflns_limit_h_min -19
_diffrn_reflns_limit_k_max 30
_diffrn_reflns_limit_k_min -30
_diffrn_reflns_limit_l_max 23
_diffrn_reflns_limit_l_min -21
_diffrn_reflns_number 20475
_diffrn_reflns_theta_max 25.00
_diffrn_reflns_theta_min 1.60
_exptl_absorpt_coefficient_mu 0.529
_exptl_absorpt_correction_T_max 0.9740
_exptl_absorpt_correction_T_min 0.7596
_exptl_absorpt_correction_type multi-scan
_exptl_absorpt_process_details
;
(SADABS; Bruker, 2004)
;
_exptl_crystal_colour dark-green
_exptl_crystal_density_diffrn 1.290
_exptl_crystal_density_method 'not measured'
_exptl_crystal_description needle
_exptl_crystal_F_000 3672
_exptl_crystal_size_max 0.55
_exptl_crystal_size_mid 0.07
_exptl_crystal_size_min 0.05
_refine_diff_density_max 0.809
_refine_diff_density_min -0.472
_refine_ls_extinction_method none
_refine_ls_goodness_of_fit_ref 1.097
_refine_ls_hydrogen_treatment constr
_refine_ls_matrix_type full
_refine_ls_number_parameters 494
_refine_ls_number_reflns 7880
_refine_ls_number_restraints 8
_refine_ls_restrained_S_all 1.099
_refine_ls_R_factor_all 0.1369
_refine_ls_R_factor_gt 0.0877
_refine_ls_shift/su_max 0.000
_refine_ls_shift/su_mean 0.000
_refine_ls_structure_factor_coef Fsqd
_refine_ls_weighting_details 'w=1/[\s^2^(Fo^2^)+(0.0653P)^2^+20.3783P] where P=(Fo^2^+2Fc^2^)/3'
_refine_ls_weighting_scheme calc
_refine_ls_wR_factor_gt 0.1712
_refine_ls_wR_factor_ref 0.1912
_reflns_number_gt 5218
_reflns_number_total 7880
_reflns_threshold_expression >2sigma(I)
_cod_data_source_file yo3020sup1.cif
_cod_data_source_block I
_cod_depositor_comments 'Adding full bibliography for 2020487.cif.'
_cod_original_sg_symbol_Hall '-C 2yc '
_cod_original_sg_symbol_H-M C2/c
_cod_database_code 2020487
_cod_database_fobs_code 2020487

loop_
_symmetry_equiv_pos_as_xyz
'x, y, z'
'-x, y, -z+1/2'
'x+1/2, y+1/2, z'
'-x+1/2, y+1/2, -z+1/2'
'-x, -y, -z'
'x, -y, z-1/2'
'-x+1/2, -y+1/2, -z'
'x+1/2, -y+1/2, z-1/2'

loop_
_atom_site_type_symbol
_atom_site_label
_atom_site_fract_x
_atom_site_fract_y
_atom_site_fract_z
_atom_site_U_iso_or_equiv
_atom_site_adp_type
_atom_site_calc_flag
_atom_site_occupancy
_atom_site_disorder_assembly
_atom_site_disorder_group
V V1 0.51582(6) 0.28696(4) 0.17927(5) 0.0268(3) Uani d 1 . .
S S1 0.41938(10) 0.33631(6) 0.10672(9) 0.0349(4) Uani d 1 . .
S S2 0.51154(10) 0.19719(6) 0.13735(10) 0.0371(5) Uani d 1 . .
S S3 0.6450(3) 0.3206(2) 0.1860(3) 0.0303(9) Uani d 0.547(5) A 1
S S3' 0.6224(4) 0.3396(2) 0.1889(3) 0.0303(9) Uani d 0.453(5) A 2
P P1 0.54546(8) 0.28845(6) 0.06435(8) 0.0209(4) Uani d 1 . .
Si Si1 0.26051(11) 0.36565(8) -0.01132(13) 0.0480(6) Uani d 1 . .
Si Si2 0.58025(10) 0.07536(7) 0.11356(11) 0.0351(5) Uani d 1 . .
Si Si3 0.76105(11) 0.42678(8) 0.18738(11) 0.0422(5) Uani d 1 . .
O O1 0.4351(2) 0.25952(15) 0.2283(2) 0.0301(10) Uani d 1 . .
O O2 0.5000 0.3411(2) 0.2500 0.0320(15) Uani d 1 A .
C C1 0.4076(3) 0.3172(2) 0.0179(3) 0.0262(14) Uani d 1 . .
C C2 0.4648(3) 0.2896(2) -0.0030(3) 0.0218(13) Uani d 1 . .
C C3 0.4583(3) 0.2679(2) -0.0697(3) 0.0263(14) Uani d 1 . .
H H3 0.4977 0.2485 -0.0827 0.032 Uiso calc 1 . .
C C4 0.3933(3) 0.2749(2) -0.1167(3) 0.0300(15) Uani d 1 . .
H H4 0.3871 0.2593 -0.1619 0.036 Uiso calc 1 . .
C C5 0.3371(3) 0.3050(2) -0.0971(3) 0.0314(15) Uani d 1 . .
H H5 0.2936 0.3107 -0.1305 0.038 Uiso calc 1 . .
C C6 0.3421(3) 0.3271(2) -0.0307(4) 0.0328(16) Uani d 1 . .
C C7 0.2129(5) 0.3917(3) -0.0988(5) 0.068(3) Uani d 1 . .
H H7A 0.1763 0.4180 -0.0914 0.102 Uiso calc 1 . .
H H7B 0.1884 0.3627 -0.1270 0.102 Uiso calc 1 . .
H H7C 0.2492 0.4079 -0.1235 0.102 Uiso calc 1 . .
C C8 0.2847(4) 0.4245(3) 0.0445(4) 0.055(2) Uani d 1 . .
H H8A 0.3037 0.4135 0.0928 0.082 Uiso calc 1 . .
H H8B 0.2408 0.4463 0.0438 0.082 Uiso calc 1 . .
H H8C 0.3224 0.4449 0.0265 0.082 Uiso calc 1 . .
C C9 0.1923(17) 0.3197(13) 0.0138(12) 0.069(7) Uani d 0.547(5) A 1
H H9A 0.1829 0.2914 -0.0208 0.104 Uiso calc 0.547(5) A 1
H H9B 0.1464 0.3386 0.0155 0.104 Uiso calc 0.547(5) A 1
H H9C 0.2113 0.3049 0.0601 0.104 Uiso calc 0.547(5) A 1
C C9' 0.210(2) 0.3246(16) 0.0476(16) 0.069(7) Uani d 0.453(5) A 2
H H9'A 0.2405 0.3211 0.0940 0.104 Uiso calc 0.453(5) A 2
H H9'B 0.1994 0.2897 0.0268 0.104 Uiso calc 0.453(5) A 2
H H9'C 0.1636 0.3420 0.0521 0.104 Uiso calc 0.453(5) A 2
C C10 0.5769(3) 0.1872(2) 0.0819(3) 0.0243(14) Uani d 1 . .
C C11 0.5984(3) 0.2316(2) 0.0483(3) 0.0233(14) Uani d 1 . .
C C12 0.6503(3) 0.2287(2) 0.0056(3) 0.0255(14) Uani d 1 . .
H H12 0.6641 0.2592 -0.0172 0.031 Uiso calc 1 . .
C C13 0.6821(3) 0.1805(2) -0.0038(3) 0.0283(15) Uani d 1 . .
H H13 0.7188 0.1777 -0.0325 0.034 Uiso calc 1 . .
C C14 0.6601(3) 0.1369(2) 0.0288(3) 0.0287(15) Uani d 1 . .
H H14 0.6822 0.1042 0.0212 0.034 Uiso calc 1 . .
C C15 0.6074(3) 0.1377(2) 0.0723(3) 0.0234(13) Uani d 1 . .
C C16 0.6377(4) 0.0210(3) 0.0881(4) 0.051(2) Uani d 1 . .
H H16A 0.6894 0.0273 0.1083 0.077 Uiso calc 1 . .
H H16B 0.6321 0.0195 0.0369 0.077 Uiso calc 1 . .
H H16C 0.6219 -0.0124 0.1058 0.077 Uiso calc 1 . .
C C17 0.4823(4) 0.0607(3) 0.0785(5) 0.068(3) Uani d 1 . .
H H17A 0.4780 0.0460 0.0311 0.102 Uiso calc 1 . .
H H17B 0.4534 0.0930 0.0767 0.102 Uiso calc 1 . .
H H17C 0.4638 0.0351 0.1090 0.102 Uiso calc 1 . .
C C18 0.5958(5) 0.0790(3) 0.2109(4) 0.067(3) Uani d 1 . .
H H18A 0.5714 0.0492 0.2294 0.101 Uiso calc 1 . .
H H18B 0.5754 0.1119 0.2254 0.101 Uiso calc 1 . .
H H18C 0.6486 0.0777 0.2292 0.101 Uiso calc 1 . .
C C19 0.6456(3) 0.3606(2) 0.1092(3) 0.0289(15) Uani d 1 . .
C C20 0.5995(3) 0.3443(2) 0.0483(3) 0.0227(14) Uani d 1 . .
C C21 0.6019(3) 0.3680(2) -0.0157(3) 0.0300(15) Uani d 1 . .
H H21 0.5708 0.3562 -0.0571 0.036 Uiso calc 1 . .
C C22 0.6508(3) 0.4093(2) -0.0183(4) 0.0315(16) Uani d 1 . .
H H22 0.6521 0.4268 -0.0613 0.038 Uiso calc 1 . .
C C23 0.6973(3) 0.4245(2) 0.0420(4) 0.0313(16) Uani d 1 . .
H H23 0.7314 0.4519 0.0388 0.038 Uiso calc 1 . .
C C24 0.6968(3) 0.4018(2) 0.1073(3) 0.0282(15) Uani d 1 . .
C C25 0.8353(5) 0.4642(3) 0.1554(5) 0.071(3) Uani d 1 . .
H H25A 0.8765 0.4694 0.1941 0.106 Uiso calc 1 . .
H H25B 0.8163 0.4985 0.1375 0.106 Uiso calc 1 . .
H H25C 0.8522 0.4445 0.1177 0.106 Uiso calc 1 . .
C C26 0.8076(5) 0.3746(3) 0.2441(5) 0.081(3) Uani d 1 . .
H H26A 0.8287 0.3489 0.2154 0.121 Uiso calc 1 . .
H H26B 0.7720 0.3570 0.2683 0.121 Uiso calc 1 . .
H H26C 0.8469 0.3899 0.2787 0.121 Uiso calc 1 . .
C C27 0.7078(5) 0.4706(3) 0.2377(4) 0.063(2) Uani d 1 . .
H H27A 0.6694 0.4501 0.2545 0.094 Uiso calc 1 . .
H H27B 0.6851 0.4989 0.2072 0.094 Uiso calc 1 . .
H H27C 0.7409 0.4856 0.2779 0.094 Uiso calc 1 . .
C C28 0.3697(4) 0.2325(3) 0.2063(4) 0.057(2) Uani d 1 . .
H H28A 0.3765 0.1954 0.2192 0.085 Uiso calc 1 . .
H H28B 0.3556 0.2355 0.1552 0.085 Uiso calc 1 . .
H H28C 0.3309 0.2475 0.2288 0.085 Uiso calc 1 . .
C C29 0.5217(9) 0.3949(4) 0.2462(13) 0.043(5) Uani d 0.5 A -1
H H29A 0.4806 0.4178 0.2522 0.065 Uiso calc 0.5 A -1
H H29B 0.5355 0.4017 0.2004 0.065 Uiso calc 0.5 A -1
H H29C 0.5637 0.4021 0.2834 0.065 Uiso calc 0.5 A -1
P P2 0.5000 0.60856(8) 0.2500 0.0234(5) Uani d 1 . .
C C30 0.5154(3) 0.5667(2) 0.1800(3) 0.0263(14) Uani d 1 . .
C C31 0.4792(4) 0.5194(2) 0.1685(3) 0.0380(17) Uani d 1 . .
H H31 0.4434 0.5102 0.1962 0.046 Uiso calc 1 . .
C C32 0.4942(4) 0.4850(3) 0.1171(3) 0.0449(19) Uani d 1 . .
H H32 0.4698 0.4520 0.1104 0.054 Uiso calc 1 . .
C C33 0.5448(4) 0.4992(3) 0.0759(4) 0.0436(18) Uani d 1 . .
H H33 0.5572 0.4752 0.0422 0.052 Uiso calc 1 . .
C C34 0.5773(4) 0.5477(3) 0.0833(4) 0.0415(18) Uani d 1 . .
H H34 0.6099 0.5579 0.0529 0.050 Uiso calc 1 . .
C C35 0.5631(4) 0.5820(2) 0.1347(3) 0.0349(16) Uani d 1 . .
H H35 0.5856 0.6156 0.1394 0.042 Uiso calc 1 . .
C C36 0.4190(3) 0.6479(2) 0.2217(3) 0.0236(13) Uani d 1 . .
C C37 0.3502(4) 0.6261(3) 0.2203(4) 0.0444(18) Uani d 1 . .
H H37 0.3461 0.5909 0.2355 0.053 Uiso calc 1 . .
C C38 0.2879(4) 0.6545(3) 0.1973(4) 0.056(2) Uani d 1 . .
H H38 0.2410 0.6394 0.1980 0.067 Uiso calc 1 . .
C C39 0.2930(4) 0.7040(3) 0.1737(4) 0.0473(19) Uani d 1 . .
H H39 0.2496 0.7236 0.1575 0.057 Uiso calc 1 . .
C C40 0.3610(4) 0.7265(3) 0.1727(3) 0.0407(18) Uani d 1 . .
H H40 0.3641 0.7613 0.1558 0.049 Uiso calc 1 . .
C C41 0.4239(4) 0.6985(2) 0.1962(3) 0.0295(15) Uani d 1 . .
H H41 0.4706 0.7137 0.1950 0.035 Uiso calc 1 . .
O O3 0.5023(14) 0.1534(10) 0.8367(13) 0.161(6) Uiso d 0.453(5) A -1
C C42 0.4962(12) 0.1871(8) 0.7827(10) 0.073(4) Uiso d 0.453(5) A -1
O O4 0.5417(11) 0.1588(8) 0.8615(11) 0.161(6) Uiso d 0.547(5) A 2
C C43 0.4884(9) 0.1293(7) 0.8889(9) 0.073(4) Uiso d 0.547(5) A 2

loop_
_atom_site_aniso_label
_atom_site_aniso_U_11
_atom_site_aniso_U_22
_atom_site_aniso_U_33
_atom_site_aniso_U_12
_atom_site_aniso_U_13
_atom_site_aniso_U_23
V1 0.0404(7) 0.0204(5) 0.0246(6) -0.0050(5) 0.0197(5) -0.0023(5)
S1 0.0386(11) 0.0346(9) 0.0354(10) 0.0123(8) 0.0171(8) -0.0029(8)
S2 0.0518(12) 0.0194(8) 0.0508(11) -0.0047(7) 0.0387(9) -0.0051(7)
S3 0.035(3) 0.036(3) 0.0225(11) -0.0083(17) 0.0140(16) -0.0017(19)
S3' 0.035(3) 0.036(3) 0.0225(11) -0.0083(17) 0.0140(16) -0.0017(19)
P1 0.0226(9) 0.0207(8) 0.0221(8) 0.0015(7) 0.0112(6) 0.0010(7)
Si1 0.0299(12) 0.0359(11) 0.0826(17) 0.0071(9) 0.0225(11) 0.0086(11)
Si2 0.0371(12) 0.0203(9) 0.0517(13) 0.0006(8) 0.0181(9) -0.0009(8)
Si3 0.0423(13) 0.0401(11) 0.0465(13) -0.0153(9) 0.0145(10) -0.0083(10)
O1 0.034(3) 0.028(2) 0.034(3) -0.003(2) 0.021(2) -0.0008(19)
O2 0.054(4) 0.018(3) 0.027(3) 0.000 0.015(3) 0.000
C1 0.031(4) 0.019(3) 0.032(4) 0.003(3) 0.012(3) 0.007(3)
C2 0.020(3) 0.022(3) 0.025(3) 0.003(3) 0.009(3) 0.005(3)
C3 0.035(4) 0.024(3) 0.022(3) -0.002(3) 0.014(3) 0.001(3)
C4 0.030(4) 0.031(4) 0.031(4) -0.005(3) 0.011(3) 0.000(3)
C5 0.020(4) 0.033(4) 0.039(4) -0.005(3) -0.002(3) 0.015(3)
C6 0.028(4) 0.026(3) 0.047(4) -0.002(3) 0.014(3) 0.007(3)
C7 0.052(6) 0.045(5) 0.100(7) 0.007(4) -0.003(5) 0.007(5)
C8 0.060(6) 0.053(5) 0.058(5) 0.015(4) 0.028(4) 0.000(4)
C9 0.050(13) 0.064(8) 0.106(18) 0.006(8) 0.051(14) 0.020(14)
C9' 0.050(13) 0.064(8) 0.106(18) 0.006(8) 0.051(14) 0.020(14)
C10 0.030(4) 0.023(3) 0.022(3) -0.006(3) 0.009(3) -0.004(3)
C11 0.023(4) 0.022(3) 0.026(3) 0.005(2) 0.006(3) 0.000(3)
C12 0.016(3) 0.035(4) 0.026(3) 0.002(3) 0.007(3) 0.001(3)
C13 0.022(4) 0.029(3) 0.038(4) 0.008(3) 0.015(3) 0.000(3)
C14 0.021(4) 0.029(3) 0.037(4) 0.000(3) 0.009(3) -0.009(3)
C15 0.018(3) 0.024(3) 0.028(3) 0.004(3) 0.005(3) 0.001(3)
C16 0.053(5) 0.028(4) 0.079(6) 0.014(3) 0.028(4) 0.007(4)
C17 0.042(5) 0.036(4) 0.130(9) -0.010(4) 0.026(5) -0.006(5)
C18 0.123(8) 0.038(5) 0.050(5) 0.005(5) 0.039(5) 0.015(4)
C19 0.031(4) 0.030(3) 0.029(4) -0.010(3) 0.014(3) -0.003(3)
C20 0.020(3) 0.022(3) 0.030(4) -0.001(2) 0.015(3) 0.000(3)
C21 0.034(4) 0.023(3) 0.036(4) 0.005(3) 0.013(3) 0.003(3)
C22 0.032(4) 0.028(3) 0.039(4) 0.007(3) 0.021(3) 0.013(3)
C23 0.033(4) 0.018(3) 0.050(4) 0.000(3) 0.026(3) 0.001(3)
C24 0.029(4) 0.027(3) 0.034(4) -0.001(3) 0.020(3) -0.006(3)
C25 0.071(6) 0.064(6) 0.080(7) -0.033(5) 0.023(5) -0.012(5)
C26 0.047(6) 0.078(7) 0.104(8) -0.010(5) -0.024(5) 0.002(6)
C27 0.072(6) 0.068(6) 0.048(5) -0.001(5) 0.008(4) -0.023(4)
C28 0.054(5) 0.054(5) 0.071(6) -0.021(4) 0.036(5) -0.019(4)
C29 0.066(17) 0.011(5) 0.058(10) -0.002(6) 0.023(12) -0.008(7)
P2 0.0311(14) 0.0195(11) 0.0208(12) 0.000 0.0074(10) 0.000
C30 0.026(4) 0.028(3) 0.025(3) 0.006(3) 0.003(3) 0.001(3)
C31 0.057(5) 0.034(4) 0.026(4) -0.010(3) 0.016(3) 0.004(3)
C32 0.072(6) 0.031(4) 0.029(4) -0.004(4) 0.003(4) -0.006(3)
C33 0.046(5) 0.048(5) 0.034(4) 0.015(4) -0.001(3) -0.010(3)
C34 0.032(4) 0.058(5) 0.037(4) -0.002(4) 0.016(3) -0.013(4)
C35 0.036(4) 0.029(4) 0.043(4) 0.002(3) 0.018(3) 0.001(3)
C36 0.024(4) 0.026(3) 0.021(3) 0.002(3) 0.006(3) -0.002(3)
C37 0.038(5) 0.037(4) 0.054(5) -0.003(3) -0.005(4) 0.004(3)
C38 0.025(4) 0.070(6) 0.068(6) -0.002(4) -0.004(4) 0.006(5)
C39 0.038(5) 0.066(5) 0.036(4) 0.017(4) 0.003(3) 0.006(4)
C40 0.062(5) 0.035(4) 0.024(4) 0.018(4) 0.006(3) 0.003(3)
C41 0.034(4) 0.034(4) 0.025(3) 0.007(3) 0.018(3) 0.003(3)

loop_
_atom_type_symbol
_atom_type_description
_atom_type_scat_dispersion_real
_atom_type_scat_dispersion_imag
_atom_type_scat_source
C C 0.0033 0.0016 'International Tables Vol C Tables 4.2.6.8 and 6.1.1.4'
H H 0.0000 0.0000 'International Tables Vol C Tables 4.2.6.8 and 6.1.1.4'
O O 0.0106 0.0060 'International Tables Vol C Tables 4.2.6.8 and 6.1.1.4'
Si Si 0.0817 0.0704 'International Tables Vol C Tables 4.2.6.8 and 6.1.1.4'
P P 0.1023 0.0942 'International Tables Vol C Tables 4.2.6.8 and 6.1.1.4'
S S 0.1246 0.1234 'International Tables Vol C Tables 4.2.6.8 and 6.1.1.4'
V V 0.3005 0.5294 'International Tables Vol C Tables 4.2.6.8 and 6.1.1.4'

loop_
_geom_angle_atom_site_label_1
_geom_angle_atom_site_label_2
_geom_angle_atom_site_label_3
_geom_angle_site_symmetry_1
_geom_angle_site_symmetry_3
_geom_angle
O1 V1 O2 2_655 . 73.95(14)
O1 V1 O1 2_655 . 73.4(2)
O2 V1 O1 . . 73.13(14)
O1 V1 S3' 2_655 . 83.4(2)
O2 V1 S3' . . 76.96(16)
O1 V1 S3' . . 146.12(19)
O1 V1 P1 2_655 . 134.74(13)
O2 V1 P1 . . 135.50(13)
O1 V1 P1 . . 138.62(14)
S3' V1 P1 . . 74.96(15)
O1 V1 S1 2_655 . 151.63(12)
O2 V1 S1 . . 81.90(8)
O1 V1 S1 . . 85.59(13)
S3' V1 S1 . . 105.70(17)
P1 V1 S1 . . 73.45(6)
O1 V1 S2 2_655 . 87.33(13)
O2 V1 S2 . . 151.60(12)
O1 V1 S2 . . 81.25(12)
S3' V1 S2 . . 122.66(15)
P1 V1 S2 . . 72.63(6)
S1 V1 S2 . . 108.53(8)
O1 V1 S3 2_655 . 78.08(17)
O2 V1 S3 . . 88.88(13)
O1 V1 S3 . . 149.52(17)
P1 V1 S3 . . 70.89(12)
S1 V1 S3 . . 116.65(13)
S2 V1 S3 . . 108.29(13)
O1 V1 V1 2_655 2_655 44.30(11)
O2 V1 V1 . 2_655 43.56(11)
O1 V1 V1 . 2_655 43.25(12)
S3' V1 V1 . 2_655 103.19(15)
P1 V1 V1 . 2_655 178.14(7)
S1 V1 V1 . 2_655 107.42(6)
S2 V1 V1 . 2_655 108.45(4)
S3 V1 V1 . 2_655 107.26(12)
C1 S1 V1 . . 112.1(2)
C10 S2 V1 . . 110.68(19)
C19 S3 V1 . . 107.0(3)
C19 S3' V1 . . 115.5(4)
C20 P1 C2 . . 106.1(3)
C20 P1 C11 . . 105.7(3)
C2 P1 C11 . . 107.1(3)
C20 P1 V1 . . 113.5(2)
C2 P1 V1 . . 112.36(18)
C11 P1 V1 . . 111.6(2)
C9 Si1 C8 . . 117.6(9)
C9 Si1 C7 . . 103.1(8)
C8 Si1 C7 . . 105.5(4)
C9 Si1 C6 . . 109.2(10)
C8 Si1 C6 . . 114.5(3)
C7 Si1 C6 . . 105.5(4)
C8 Si1 C9' . . 100.8(11)
C7 Si1 C9' . . 121.9(11)
C6 Si1 C9' . . 109.0(12)
C17 Si2 C18 . . 110.5(4)
C17 Si2 C16 . . 108.5(4)
C18 Si2 C16 . . 108.1(4)
C17 Si2 C15 . . 109.2(3)
C18 Si2 C15 . . 112.5(3)
C16 Si2 C15 . . 107.9(3)
C26 Si3 C25 . . 105.9(4)
C26 Si3 C27 . . 110.7(4)
C25 Si3 C27 . . 110.7(4)
C26 Si3 C24 . . 114.0(3)
C25 Si3 C24 . . 107.0(3)
C27 Si3 C24 . . 108.4(3)
C28 O1 V1 . 2_655 133.3(4)
C28 O1 V1 . . 134.3(4)
V1 O1 V1 2_655 . 92.45(18)
C29 O2 V1 . 2_655 140.3(10)
C29 O2 V1 . . 123.2(7)
V1 O2 V1 2_655 . 92.9(2)
C2 C1 C6 . . 120.1(6)
C2 C1 S1 . . 116.9(5)
C6 C1 S1 . . 123.0(5)
C1 C2 C3 . . 121.7(6)
C1 C2 P1 . . 111.9(4)
C3 C2 P1 . . 126.3(4)
C4 C3 C2 . . 118.9(6)
C3 C4 C5 . . 119.5(6)
C6 C5 C4 . . 122.7(6)
C5 C6 C1 . . 116.9(6)
C5 C6 Si1 . . 117.8(5)
C1 C6 Si1 . . 125.2(5)
C11 C10 C15 . . 120.8(5)
C11 C10 S2 . . 116.6(4)
C15 C10 S2 . . 122.7(4)
C12 C11 C10 . . 121.5(5)
C12 C11 P1 . . 127.1(5)
C10 C11 P1 . . 111.2(4)
C11 C12 C13 . . 118.9(6)
C14 C13 C12 . . 119.3(5)
C13 C14 C15 . . 124.1(6)
C14 C15 C10 . . 115.5(5)
C14 C15 Si2 . . 120.7(4)
C10 C15 Si2 . . 123.9(4)
C20 C19 C24 . . 120.8(6)
C20 C19 S3' . . 116.6(5)
C24 C19 S3' . . 120.9(5)
C20 C19 S3 . . 116.1(5)
C24 C19 S3 . . 122.6(5)
C21 C20 C19 . . 121.2(5)
C21 C20 P1 . . 127.2(5)
C19 C20 P1 . . 111.5(4)
C20 C21 C22 . . 118.9(6)
C23 C22 C21 . . 119.6(6)
C22 C23 C24 . . 123.4(6)
C23 C24 C19 . . 116.1(6)
C23 C24 Si3 . . 120.2(5)
C19 C24 Si3 . . 123.7(5)
C30 P2 C30 . 2_655 106.7(4)
C30 P2 C36 . 2_655 109.2(3)
C30 P2 C36 2_655 2_655 109.5(3)
C30 P2 C36 . . 109.5(3)
C30 P2 C36 2_655 . 109.2(3)
C36 P2 C36 2_655 . 112.6(4)
C31 C30 C35 . . 118.9(6)
C31 C30 P2 . . 120.5(5)
C35 C30 P2 . . 120.6(5)
C30 C31 C32 . . 121.0(6)
C33 C32 C31 . . 119.3(7)
C34 C33 C32 . . 120.3(6)
C33 C34 C35 . . 120.7(6)
C34 C35 C30 . . 119.6(6)
C37 C36 C41 . . 118.8(6)
C37 C36 P2 . . 119.6(5)
C41 C36 P2 . . 121.4(5)
C38 C37 C36 . . 120.9(7)
C39 C38 C37 . . 120.0(7)
C38 C39 C40 . . 120.5(7)
C41 C40 C39 . . 120.0(7)
C40 C41 C36 . . 119.8(6)

loop_
_geom_bond_atom_site_label_1
_geom_bond_atom_site_label_2
_geom_bond_site_symmetry_2
_geom_bond_distance
V1 O1 2_655 1.988(4)
V1 O2 . 2.000(4)
V1 O1 . 2.027(4)
V1 S3' . 2.363(7)
V1 P1 . 2.3831(17)
V1 S1 . 2.420(2)
V1 S2 . 2.4224(18)
V1 S3 . 2.517(5)
V1 V1 2_655 2.8990(19)
S1 C1 . 1.764(6)
S2 C10 . 1.768(6)
S3 C19 . 1.804(8)
S3' C19 . 1.756(8)
P1 C20 . 1.795(6)
P1 C2 . 1.802(6)
P1 C11 . 1.804(6)
Si1 C9 . 1.85(3)
Si1 C8 . 1.857(8)
Si1 C7 . 1.888(9)
Si1 C6 . 1.890(7)
Si1 C9' . 1.91(4)
Si2 C17 . 1.857(8)
Si2 C18 . 1.859(8)
Si2 C16 . 1.862(6)
Si2 C15 . 1.883(6)
Si3 C26 . 1.840(9)
Si3 C25 . 1.863(8)
Si3 C27 . 1.870(7)
Si3 C24 . 1.891(7)
O1 C28 . 1.391(8)
O1 V1 2_655 1.988(4)
O2 C29 . 1.434(12)
O2 V1 2_655 2.000(4)
C1 C2 . 1.387(8)
C1 C6 . 1.420(9)
C2 C3 . 1.391(8)
C3 C4 . 1.386(9)
C4 C5 . 1.396(8)
C5 C6 . 1.392(9)
C10 C11 . 1.396(8)
C10 C15 . 1.408(8)
C11 C12 . 1.373(8)
C12 C13 . 1.386(8)
C13 C14 . 1.374(8)
C14 C15 . 1.394(8)
C19 C20 . 1.392(8)
C19 C24 . 1.417(8)
C20 C21 . 1.386(8)
C21 C22 . 1.393(8)
C22 C23 . 1.379(9)
C23 C24 . 1.393(8)
P2 C30 . 1.786(6)
P2 C30 2_655 1.786(6)
P2 C36 2_655 1.804(6)
P2 C36 . 1.804(6)
C30 C31 . 1.377(8)
C30 C35 . 1.402(8)
C31 C32 . 1.390(9)
C32 C33 . 1.379(10)
C33 C34 . 1.370(9)
C34 C35 . 1.383(9)
C36 C37 . 1.383(9)
C36 C41 . 1.389(8)
C37 C38 . 1.366(10)
C38 C39 . 1.350(10)
C39 C40 . 1.383(10)
C40 C41 . 1.371(9)
O3 C42 . 1.343(17)
O4 C43 . 1.414(16)
